data_7225588
loop_
_publ_author_name
'Khan, Tariq'
'Asghar, Muhammad Adnan'
'sun, zhihua'
'ji, chengmin'
'li, lina'
'Zhao, Sangen'
'Luo, Junhua'

_publ_section_title
;
 Temperature-triggered Order-Disorder Phase Transition in Molecular-Ionic
 Material N-butyldiethanolammonium Picrate Monohydrate
;
_journal_name_full 'RSC Adv.'
_journal_paper_doi 10.1039/C6RA12178K
_journal_year 2016
_chemical_formula_moiety 'C6 H2 N3 O7, C8 H19 02 N, H2O'
_chemical_formula_sum 'C14 H22 N4 O10'
_chemical_formula_weight 406.36
_chemical_name_systematic 'Diethanolammonium Picrate'
_space_group_IT_number 14
_space_group_name_Hall '-P 2ybc'
_symmetry_cell_setting monoclinic
_symmetry_space_group_name_Hall '-P 2ybc'
_symmetry_space_group_name_H-M 'P 1 21/c 1'
_atom_sites_solution_hydrogens geom
_atom_sites_solution_primary direct
_atom_sites_solution_secondary difmap
_audit_creation_method SHELXL-97
_audit_update_record
;
2015-09-21 deposited with the CCDC.
2016-06-16 downloaded from the CCDC.
;
_cell_angle_alpha 90.00
_cell_angle_beta 91.400(2)
_cell_angle_gamma 90.00
_cell_formula_units_Z 4
_cell_length_a 13.5048(2)
_cell_length_b 19.1864(3)
_cell_length_c 7.05670(10)
_cell_measurement_temperature 173(2)
_cell_volume 1827.91(5)
_computing_structure_refinement 'SHELXL-97 (Sheldrick, 1997)'
_computing_structure_solution 'SHELXS-97 (Sheldrick, 1990)'
_diffrn_ambient_temperature 173(2)
_diffrn_measured_fraction_theta_full 0.989
_diffrn_measured_fraction_theta_max 0.989
_diffrn_measurement_device_type w/
_diffrn_radiation_monochromator graphite
_diffrn_radiation_source 'fine-focus sealed tube'
_diffrn_radiation_type CuK\a
_diffrn_radiation_wavelength 1.54184
_diffrn_reflns_av_R_equivalents 0.0211
_diffrn_reflns_av_sigmaI/netI 0.0181
_diffrn_reflns_limit_h_max 16
_diffrn_reflns_limit_h_min -16
_diffrn_reflns_limit_k_max 22
_diffrn_reflns_limit_k_min -22
_diffrn_reflns_limit_l_max 7
_diffrn_reflns_limit_l_min -8
_diffrn_reflns_number 9408
_diffrn_reflns_theta_full 66.59
_diffrn_reflns_theta_max 66.59
_diffrn_reflns_theta_min 3.27
_exptl_absorpt_coefficient_mu 1.095
_exptl_absorpt_correction_T_max .682
_exptl_absorpt_correction_T_min .663
_exptl_absorpt_correction_type multi-scan
_exptl_crystal_colour yellow
_exptl_crystal_density_diffrn 1.477
_exptl_crystal_density_method 'not measured'
_exptl_crystal_description 'rod shape'
_exptl_crystal_F_000 856
_exptl_crystal_size_max .45
_exptl_crystal_size_mid .35
_exptl_crystal_size_min .35
_refine_diff_density_max 0.293
_refine_diff_density_min -0.258
_refine_diff_density_rms 0.052
_refine_ls_extinction_method none
_refine_ls_goodness_of_fit_ref 1.120
_refine_ls_hydrogen_treatment mixed
_refine_ls_matrix_type full
_refine_ls_number_parameters 256
_refine_ls_number_reflns 3202
_refine_ls_number_restraints 0
_refine_ls_restrained_S_all 1.120
_refine_ls_R_factor_all 0.0433
_refine_ls_R_factor_gt 0.0413
_refine_ls_shift/su_max 0.009
_refine_ls_shift/su_mean 0.000
_refine_ls_structure_factor_coef Fsqd
_refine_ls_weighting_details 'calc w=1/[\s^2^(Fo^2^)+(0.0616P)^2^+1.0555P] where P=(Fo^2^+2Fc^2^)/3'
_refine_ls_weighting_scheme calc
_refine_ls_wR_factor_gt 0.1129
_refine_ls_wR_factor_ref 0.1145
_reflns_number_gt 3056
_reflns_number_total 3202
_reflns_threshold_expression >2sigma(I)
_cod_data_source_file c6ra12178k2.cif
_cod_data_source_block f
_cod_original_sg_symbol_H-M P21/c
_cod_database_code 7225588

loop_
_symmetry_equiv_pos_as_xyz
'x, y, z'
'-x, y+1/2, -z+1/2'
'-x, -y, -z'
'x, -y-1/2, z-1/2'

loop_
_atom_site_label
_atom_site_type_symbol
_atom_site_fract_x
_atom_site_fract_y
_atom_site_fract_z
_atom_site_U_iso_or_equiv
_atom_site_adp_type
_atom_site_occupancy
_atom_site_symmetry_multiplicity
_atom_site_calc_flag
_atom_site_refinement_flags
O7 O 0.60566(8) 0.19865(6) 0.21818(17) 0.0191(3) Uani 1 1 d .
O8 O 0.44702(8) 0.12004(6) 0.11369(17) 0.0215(3) Uani 1 1 d .
H9 H 0.5064 0.1306 0.1379 0.032 Uiso 1 1 calc R
O9 O 0.27681(9) 0.23470(6) 0.67636(18) 0.0234(3) Uani 1 1 d .
H8 H 0.3313 0.2462 0.7271 0.035 Uiso 1 1 calc R
O10 O 0.44339(8) 0.25915(6) -0.09367(14) 0.0198(3) Uani 1 1 d G
H10E H 0.4995 0.2612 -0.1453 0.030 Uiso 1 1 d G
H10D H 0.4415 0.2237 -0.0217 0.030 Uiso 1 1 d G
N4 N 0.33465(9) 0.11627(6) 0.46751(15) 0.0129(3) Uani 1 1 d G
H4B H 0.3624 0.1597 0.4443 0.015 Uiso 1 1 calc R
O6 O 0.65706(9) 0.06637(6) 0.1317(2) 0.0272(3) Uani 1 1 d .
O3 O 1.01525(9) 0.31856(7) -0.0139(2) 0.0286(3) Uani 1 1 d .
O2 O 0.68362(9) 0.39436(6) 0.05954(19) 0.0262(3) Uani 1 1 d .
N1 N 0.66333(10) 0.34156(7) 0.1510(2) 0.0152(3) Uani 1 1 d .
O1 O 0.59139(9) 0.33791(6) 0.25213(19) 0.0265(3) Uani 1 1 d .
O4 O 1.04780(9) 0.20807(7) -0.0204(2) 0.0346(4) Uani 1 1 d .
C4 C 0.86321(12) 0.17360(8) 0.0909(2) 0.0152(3) Uani 1 1 d .
H4 H 0.9099 0.1369 0.0789 0.018 Uiso 1 1 calc R
N2 N 0.99168(10) 0.25721(8) 0.0062(2) 0.0198(3) Uani 1 1 d .
N3 N 0.74245(10) 0.08556(7) 0.1595(2) 0.0168(3) Uani 1 1 d .
O5 O 0.81064(9) 0.04545(7) 0.2003(2) 0.0303(3) Uani 1 1 d .
C7 C 0.23957(11) 0.11279(8) 0.3513(2) 0.0142(3) Uani 1 1 d .
H7A H 0.2548 0.1192 0.2159 0.017 Uiso 1 1 calc R
H7B H 0.1959 0.1516 0.3890 0.017 Uiso 1 1 calc R
C2 C 0.69172(11) 0.21194(8) 0.1675(2) 0.0132(3) Uani 1 1 d .
C3 C 0.76692(12) 0.15932(8) 0.1369(2) 0.0143(3) Uani 1 1 d .
C8 C 0.18467(12) 0.04443(8) 0.3744(2) 0.0165(3) Uani 1 1 d .
H8A H 0.1615 0.0406 0.5060 0.020 Uiso 1 1 calc R
H8B H 0.2305 0.0052 0.3517 0.020 Uiso 1 1 calc R
C13 C 0.31915(12) 0.11231(8) 0.6789(2) 0.0161(3) Uani 1 1 d .
H13A H 0.3837 0.1178 0.7468 0.019 Uiso 1 1 calc R
H13B H 0.2923 0.0659 0.7110 0.019 Uiso 1 1 calc R
C12 C 0.42459(12) 0.05567(9) 0.2020(3) 0.0206(4) Uani 1 1 d .
H12A H 0.4788 0.0222 0.1793 0.025 Uiso 1 1 calc R
H12B H 0.3632 0.0364 0.1432 0.025 Uiso 1 1 calc R
C1 C 0.72917(11) 0.28176(8) 0.1350(2) 0.0133(3) Uani 1 1 d .
C11 C 0.41094(11) 0.06290(8) 0.4145(2) 0.0170(3) Uani 1 1 d .
H11A H 0.3913 0.0171 0.4661 0.020 Uiso 1 1 calc R
H11B H 0.4753 0.0758 0.4750 0.020 Uiso 1 1 calc R
C9 C 0.09605(13) 0.03924(9) 0.2368(3) 0.0206(4) Uani 1 1 d .
H9A H 0.0475 0.0761 0.2667 0.025 Uiso 1 1 calc R
H9B H 0.1184 0.0471 0.1060 0.025 Uiso 1 1 calc R
C6 C 0.82431(11) 0.29632(8) 0.0819(2) 0.0146(3) Uani 1 1 d .
H6 H 0.8440 0.3430 0.0589 0.018 Uiso 1 1 calc R
C5 C 0.89106(11) 0.24209(9) 0.0625(2) 0.0149(3) Uani 1 1 d .
C14 C 0.24845(12) 0.16828(9) 0.7444(2) 0.0206(4) Uani 1 1 d .
H14A H 0.1805 0.1573 0.6975 0.025 Uiso 1 1 calc R
H14B H 0.2481 0.1690 0.8846 0.025 Uiso 1 1 calc R
C10 C 0.04613(13) -0.03161(9) 0.2481(3) 0.0228(4) Uani 1 1 d .
H10A H 0.0924 -0.0679 0.2086 0.034 Uiso 1 1 calc R
H10B H -0.0128 -0.0322 0.1642 0.034 Uiso 1 1 calc R
H10C H 0.0266 -0.0404 0.3788 0.034 Uiso 1 1 calc R

loop_
_atom_site_aniso_label
_atom_site_aniso_U_11
_atom_site_aniso_U_22
_atom_site_aniso_U_33
_atom_site_aniso_U_23
_atom_site_aniso_U_13
_atom_site_aniso_U_12
O7 0.0126(6) 0.0153(6) 0.0298(7) 0.0005(5) 0.0061(5) -0.0013(4)
O8 0.0155(6) 0.0273(7) 0.0219(6) 0.0001(5) 0.0020(5) -0.0018(5)
O9 0.0264(6) 0.0188(6) 0.0252(7) -0.0023(5) 0.0038(5) 0.0037(5)
O10 0.0203(6) 0.0193(6) 0.0202(6) 0.0041(5) 0.0070(5) 0.0050(5)
N4 0.0126(6) 0.0112(6) 0.0149(7) 0.0008(5) 0.0019(5) -0.0003(5)
O6 0.0215(6) 0.0166(6) 0.0434(8) -0.0025(6) -0.0027(5) -0.0026(5)
O3 0.0195(6) 0.0294(7) 0.0373(8) 0.0027(6) 0.0068(5) -0.0085(5)
O2 0.0289(7) 0.0137(6) 0.0364(8) 0.0060(5) 0.0081(6) 0.0001(5)
N1 0.0153(7) 0.0118(6) 0.0184(7) -0.0007(5) 0.0009(5) -0.0017(5)
O1 0.0235(6) 0.0198(6) 0.0371(8) 0.0026(5) 0.0159(6) 0.0038(5)
O4 0.0188(6) 0.0345(8) 0.0511(9) -0.0032(7) 0.0151(6) 0.0049(5)
C4 0.0154(8) 0.0181(8) 0.0123(7) -0.0017(6) 0.0018(6) 0.0030(6)
N2 0.0147(7) 0.0263(8) 0.0186(7) -0.0002(6) 0.0037(5) -0.0024(6)
N3 0.0183(7) 0.0140(7) 0.0183(7) 0.0000(5) 0.0046(5) 0.0024(5)
O5 0.0231(7) 0.0200(6) 0.0482(9) 0.0108(6) 0.0094(6) 0.0083(5)
C7 0.0131(7) 0.0148(7) 0.0146(8) 0.0021(6) -0.0003(6) 0.0003(6)
C2 0.0134(7) 0.0144(8) 0.0119(7) 0.0002(6) -0.0002(6) 0.0000(6)
C3 0.0164(8) 0.0129(8) 0.0135(8) 0.0000(6) 0.0006(6) 0.0003(6)
C8 0.0143(7) 0.0167(8) 0.0186(8) 0.0014(6) -0.0006(6) -0.0019(6)
C13 0.0192(8) 0.0161(8) 0.0131(8) 0.0015(6) 0.0003(6) -0.0031(6)
C12 0.0150(8) 0.0199(8) 0.0272(9) -0.0083(7) 0.0048(7) -0.0023(6)
C1 0.0131(7) 0.0142(8) 0.0126(7) -0.0005(6) -0.0001(6) 0.0010(6)
C11 0.0117(7) 0.0131(7) 0.0262(9) -0.0015(6) 0.0021(6) 0.0013(6)
C9 0.0206(8) 0.0188(8) 0.0222(9) 0.0011(7) -0.0060(7) -0.0012(6)
C6 0.0165(8) 0.0157(8) 0.0117(7) -0.0002(6) 0.0005(6) -0.0033(6)
C5 0.0111(7) 0.0218(8) 0.0120(7) -0.0010(6) 0.0017(6) -0.0017(6)
C14 0.0179(8) 0.0257(9) 0.0184(8) -0.0027(7) 0.0056(7) -0.0017(7)
C10 0.0215(9) 0.0215(9) 0.0251(9) -0.0039(7) -0.0026(7) -0.0039(7)

loop_
_atom_type_symbol
_atom_type_description
_atom_type_scat_dispersion_real
_atom_type_scat_dispersion_imag
_atom_type_scat_source
C C 0.0181 0.0091 'International Tables Vol C Tables 4.2.6.8 and 6.1.1.4'
H H 0.0000 0.0000 'International Tables Vol C Tables 4.2.6.8 and 6.1.1.4'
N N 0.0311 0.0180 'International Tables Vol C Tables 4.2.6.8 and 6.1.1.4'
O O 0.0492 0.0322 'International Tables Vol C Tables 4.2.6.8 and 6.1.1.4'

loop_
_geom_angle_atom_site_label_1
_geom_angle_atom_site_label_2
_geom_angle_atom_site_label_3
_geom_angle
C12 O8 H9 109.5
C14 O9 H8 109.5
H10E O10 H10D 109.5
C11 N4 C7 114.41(12)
C11 N4 C13 108.82(11)
C7 N4 C13 113.43(11)
C11 N4 H4B 106.5
C7 N4 H4B 106.5
C13 N4 H4B 106.5
O1 N1 O2 122.82(13)
O1 N1 C1 119.70(13)
O2 N1 C1 117.48(13)
C3 C4 C5 119.05(14)
C3 C4 H4 120.5
C5 C4 H4 120.5
O4 N2 O3 123.77(14)
O4 N2 C5 118.25(14)
O3 N2 C5 117.98(14)
O6 N3 O5 123.22(14)
O6 N3 C3 119.27(13)
O5 N3 C3 117.47(13)
N4 C7 C8 113.05(12)
N4 C7 H7A 109.0
C8 C7 H7A 109.0
N4 C7 H7B 109.0
C8 C7 H7B 109.0
H7A C7 H7B 107.8
O7 C2 C3 124.00(14)
O7 C2 C1 124.26(14)
C3 C2 C1 111.74(13)
C4 C3 C2 124.43(14)
C4 C3 N3 115.84(14)
C2 C3 N3 119.72(13)
C7 C8 C9 111.46(13)
C7 C8 H8A 109.3
C9 C8 H8A 109.3
C7 C8 H8B 109.3
C9 C8 H8B 109.3
H8A C8 H8B 108.0
N4 C13 C14 111.59(13)
N4 C13 H13A 109.3
C14 C13 H13A 109.3
N4 C13 H13B 109.3
C14 C13 H13B 109.3
H13A C13 H13B 108.0
O8 C12 C11 112.68(13)
O8 C12 H12A 109.1
C11 C12 H12A 109.1
O8 C12 H12B 109.1
C11 C12 H12B 109.1
H12A C12 H12B 107.8
C6 C1 C2 124.16(14)
C6 C1 N1 115.90(14)
C2 C1 N1 119.89(13)
N4 C11 C12 114.01(13)
N4 C11 H11A 108.8
C12 C11 H11A 108.8
N4 C11 H11B 108.8
C12 C11 H11B 108.8
H11A C11 H11B 107.6
C10 C9 C8 111.54(14)
C10 C9 H9A 109.3
C8 C9 H9A 109.3
C10 C9 H9B 109.3
C8 C9 H9B 109.3
H9A C9 H9B 108.0
C1 C6 C5 119.25(15)
C1 C6 H6 120.4
C5 C6 H6 120.4
C4 C5 C6 121.28(14)
C4 C5 N2 119.24(14)
C6 C5 N2 119.46(15)
O9 C14 C13 110.86(13)
O9 C14 H14A 109.5
C13 C14 H14A 109.5
O9 C14 H14B 109.5
C13 C14 H14B 109.5
H14A C14 H14B 108.1
C9 C10 H10A 109.5
C9 C10 H10B 109.5
H10A C10 H10B 109.5
C9 C10 H10C 109.5
H10A C10 H10C 109.5
H10B C10 H10C 109.5

loop_
_geom_bond_atom_site_label_1
_geom_bond_atom_site_label_2
_geom_bond_distance
O7 C2 1.2506(19)
O8 C12 1.419(2)
O8 H9 0.8400
O9 C14 1.418(2)
O9 H8 0.8400
O10 H10E 0.8501
O10 H10D 0.8499
N4 C11 1.5062(19)
N4 C7 1.508(2)
N4 C13 1.5133(18)
N4 H4B 0.9300
O6 N3 1.2216(19)
O3 N2 1.228(2)
O2 N1 1.2354(18)
N1 O1 1.2216(18)
N1 C1 1.458(2)
O4 N2 1.227(2)
C4 C3 1.375(2)
C4 C5 1.383(2)
C4 H4 0.9500
N2 C5 1.454(2)
N3 O5 1.2291(19)
N3 C3 1.463(2)
C7 C8 1.517(2)
C7 H7A 0.9900
C7 H7B 0.9900
C2 C3 1.452(2)
C2 C1 1.452(2)
C8 C9 1.526(2)
C8 H8A 0.9900
C8 H8B 0.9900
C13 C14 1.516(2)
C13 H13A 0.9900
C13 H13B 0.9900
C12 C11 1.522(2)
C12 H12A 0.9900
C12 H12B 0.9900
C1 C6 1.376(2)
C11 H11A 0.9900
C11 H11B 0.9900
C9 C10 1.520(2)
C9 H9A 0.9900
C9 H9B 0.9900
C6 C5 1.386(2)
C6 H6 0.9500
C14 H14A 0.9900
C14 H14B 0.9900
C10 H10A 0.9800
C10 H10B 0.9800
C10 H10C 0.9800
